data_7052989
loop_
_publ_author_name
'Werkema, Evan L.'
'Castro, Ludovic'
'Maron, Laurent'
'Eisenstein, Odile'
'Andersen, Richard A.'

_publ_section_title
;
 Cleaving bonds in CH3OSO2CF3 with [1,2,4-(Me3C)3C5H2]2CeH; an
 experimental and computational study
;
_journal_issue 1
_journal_name_full 'New Journal of Chemistry'
_journal_page_first 132
_journal_paper_doi 10.1039/c2nj40624a
_journal_volume 37
_journal_year 2013
_chemical_formula_sum 'C68 H116 Ce2 O3 S'
_chemical_formula_weight 1293.91
_chemical_name_common ceotfb
_chemical_name_systematic
;
?
;
_space_group_IT_number 14
_symmetry_cell_setting monoclinic
_symmetry_space_group_name_Hall '-P 2ybc'
_symmetry_space_group_name_H-M 'P 1 21/c 1'
_atom_sites_solution_hydrogens geom
_atom_sites_solution_primary direct
_atom_sites_solution_secondary difmap
_audit_creation_method SHELXL-97
_cell_angle_alpha 90.00
_cell_angle_beta 99.5900(10)
_cell_angle_gamma 90.00
_cell_formula_units_Z 4
_cell_length_a 20.6275(8)
_cell_length_b 10.5366(4)
_cell_length_c 30.6641(12)
_cell_measurement_reflns_used 9193
_cell_measurement_temperature 100(2)
_cell_measurement_theta_max 25.33
_cell_measurement_theta_min 2.23
_cell_volume 6571.5(4)
_computing_cell_refinement 'Bruker SAINT'
_computing_data_collection 'Bruker APEX2'
_computing_data_reduction 'Bruker SAINT'
_computing_molecular_graphics ORTEP-32
_computing_publication_material WinGX
_computing_structure_refinement 'SHELXL-97 (Sheldrick, 2008)'
_computing_structure_solution SIR-92
_diffrn_ambient_temperature 100(2)
_diffrn_detector_area_resol_mean 8.366
_diffrn_measured_fraction_theta_full 1.000
_diffrn_measured_fraction_theta_max 1.000
_diffrn_measurement_device_type 'Bruker APEX-I CCD'
_diffrn_measurement_method '\f and \w scans'
_diffrn_radiation_monochromator graphite
_diffrn_radiation_source 'fine-focus sealed tube'
_diffrn_radiation_type MoK\a
_diffrn_radiation_wavelength 0.71073
_diffrn_reflns_av_R_equivalents 0.0804
_diffrn_reflns_av_sigmaI/netI 0.0431
_diffrn_reflns_limit_h_max 24
_diffrn_reflns_limit_h_min -24
_diffrn_reflns_limit_k_max 12
_diffrn_reflns_limit_k_min -12
_diffrn_reflns_limit_l_max 36
_diffrn_reflns_limit_l_min -36
_diffrn_reflns_number 123246
_diffrn_reflns_theta_full 25.00
_diffrn_reflns_theta_max 25.37
_diffrn_reflns_theta_min 1.35
_exptl_absorpt_coefficient_mu 1.442
_exptl_absorpt_correction_T_max 0.9580
_exptl_absorpt_correction_T_min 0.8693
_exptl_absorpt_correction_type multi-scan
_exptl_absorpt_process_details SADABS
_exptl_crystal_colour yellow
_exptl_crystal_density_diffrn 1.308
_exptl_crystal_density_method 'not measured'
_exptl_crystal_description block
_exptl_crystal_F_000 2720
_exptl_crystal_size_max 0.10
_exptl_crystal_size_mid 0.08
_exptl_crystal_size_min 0.03
_refine_diff_density_max 1.618
_refine_diff_density_min -0.836
_refine_diff_density_rms 0.109
_refine_ls_extinction_method none
_refine_ls_goodness_of_fit_ref 1.053
_refine_ls_hydrogen_treatment constr
_refine_ls_matrix_type full
_refine_ls_number_parameters 703
_refine_ls_number_reflns 12055
_refine_ls_number_restraints 0
_refine_ls_restrained_S_all 1.053
_refine_ls_R_factor_all 0.0558
_refine_ls_R_factor_gt 0.0379
_refine_ls_shift/su_max 0.002
_refine_ls_shift/su_mean 0.000
_refine_ls_structure_factor_coef Fsqd
_refine_ls_weighting_details 'calc w=1/[\s^2^(Fo^2^)+(0.0328P)^2^+14.9676P] where P=(Fo^2^+2Fc^2^)/3'
_refine_ls_weighting_scheme calc
_refine_ls_wR_factor_gt 0.0792
_refine_ls_wR_factor_ref 0.0880
_reflns_number_gt 9588
_reflns_number_total 12055
_reflns_threshold_expression >2sigma(I)
_cod_data_source_file c2nj40624a.txt
_cod_data_source_block shelxl
_cod_depositor_comments
;
The following automatic conversions were performed:

'_symmetry_cell_setting' value 'Monoclinic' changed to 'monoclinic'
according to /home/saulius/struct/CIF-dictionaries/cif_core.dic
dictionary named 'cif_core.dic' version 2.4.2 from 2011-04-26.

Automatic conversion script
Id: cif_fix_values 1891 2012-01-12 08:04:46Z andrius 
;
_cod_original_sg_symbol_H-M P2(1)/c
_cod_database_code 7052989

loop_
_symmetry_equiv_pos_as_xyz
'x, y, z'
'-x, y+1/2, -z+1/2'
'-x, -y, -z'
'x, -y-1/2, z-1/2'

loop_
_atom_site_label
_atom_site_type_symbol
_atom_site_fract_x
_atom_site_fract_y
_atom_site_fract_z
_atom_site_U_iso_or_equiv
_atom_site_adp_type
_atom_site_occupancy
_atom_site_symmetry_multiplicity
_atom_site_calc_flag
_atom_site_refinement_flags
C1 C 0.7544(2) 0.2989(4) 0.74989(14) 0.0214(9) Uani 1 1 d .
C2 C 0.72660(19) 0.2525(4) 0.78545(14) 0.0214(9) Uani 1 1 d .
H2 H 0.7487 0.2453 0.8144 0.026 Uiso 1 1 calc R
C3 C 0.65943(19) 0.2180(4) 0.77090(14) 0.0206(9) Uani 1 1 d .
C4 C 0.64559(19) 0.2413(4) 0.72414(13) 0.0203(9) Uani 1 1 d .
C5 C 0.7052(2) 0.2904(4) 0.71272(14) 0.0222(9) Uani 1 1 d .
H5 H 0.7105 0.3135 0.6843 0.027 Uiso 1 1 calc R
C6 C 0.8234(2) 0.3530(4) 0.75275(15) 0.0255(10) Uani 1 1 d .
C7 C 0.8324(2) 0.4625(4) 0.78642(15) 0.0318(11) Uani 1 1 d .
H7A H 0.8045 0.5320 0.7752 0.048 Uiso 1 1 calc R
H7B H 0.8775 0.4898 0.7912 0.048 Uiso 1 1 calc R
H7C H 0.8210 0.4339 0.8139 0.048 Uiso 1 1 calc R
C8 C 0.8730(2) 0.2502(5) 0.76932(19) 0.0462(14) Uani 1 1 d .
H8A H 0.8640 0.2173 0.7969 0.069 Uiso 1 1 calc R
H8B H 0.9166 0.2853 0.7736 0.069 Uiso 1 1 calc R
H8C H 0.8699 0.1829 0.7480 0.069 Uiso 1 1 calc R
C9 C 0.8353(2) 0.4030(5) 0.70785(16) 0.0393(13) Uani 1 1 d .
H9A H 0.8300 0.3350 0.6867 0.059 Uiso 1 1 calc R
H9B H 0.8792 0.4362 0.7107 0.059 Uiso 1 1 calc R
H9C H 0.8043 0.4691 0.6980 0.059 Uiso 1 1 calc R
C10 C 0.61600(19) 0.1986(4) 0.80667(14) 0.0219(9) Uani 1 1 d .
C11 C 0.5959(2) 0.3317(4) 0.82157(15) 0.0288(10) Uani 1 1 d .
H11A H 0.5714 0.3756 0.7967 0.043 Uiso 1 1 calc R
H11B H 0.6347 0.3794 0.8329 0.043 Uiso 1 1 calc R
H11C H 0.5693 0.3224 0.8442 0.043 Uiso 1 1 calc R
C12 C 0.6554(2) 0.1331(5) 0.84773(15) 0.0340(11) Uani 1 1 d .
H12A H 0.6272 0.1189 0.8692 0.051 Uiso 1 1 calc R
H12B H 0.6915 0.1863 0.8603 0.051 Uiso 1 1 calc R
H12C H 0.6720 0.0532 0.8392 0.051 Uiso 1 1 calc R
C13 C 0.5536(2) 0.1192(4) 0.79392(15) 0.0279(10) Uani 1 1 d .
H13A H 0.5266 0.1565 0.7686 0.042 Uiso 1 1 calc R
H13B H 0.5297 0.1170 0.8182 0.042 Uiso 1 1 calc R
H13C H 0.5653 0.0344 0.7869 0.042 Uiso 1 1 calc R
C14 C 0.58134(19) 0.2413(4) 0.68955(14) 0.0223(9) Uani 1 1 d .
C15 C 0.5316(2) 0.3353(4) 0.70313(15) 0.0289(10) Uani 1 1 d .
H15A H 0.5519 0.4170 0.7086 0.043 Uiso 1 1 calc R
H15B H 0.5172 0.3057 0.7295 0.043 Uiso 1 1 calc R
H15C H 0.4944 0.3422 0.6798 0.043 Uiso 1 1 calc R
C16 C 0.5953(2) 0.2886(5) 0.64491(14) 0.0303(11) Uani 1 1 d .
H16A H 0.6278 0.2351 0.6351 0.045 Uiso 1 1 calc R
H16B H 0.6114 0.3741 0.6479 0.045 Uiso 1 1 calc R
H16C H 0.5556 0.2862 0.6236 0.045 Uiso 1 1 calc R
C17 C 0.5495(2) 0.1101(4) 0.68093(14) 0.0247(9) Uani 1 1 d .
H17A H 0.5082 0.1185 0.6614 0.037 Uiso 1 1 calc R
H17B H 0.5423 0.0737 0.7084 0.037 Uiso 1 1 calc R
H17C H 0.5781 0.0559 0.6676 0.037 Uiso 1 1 calc R
C18 C 0.73492(19) -0.2097(4) 0.76117(13) 0.0197(9) Uani 1 1 d .
C19 C 0.76789(19) -0.1481(4) 0.79924(13) 0.0200(9) Uani 1 1 d .
H19 H 0.7493 -0.1295 0.8241 0.024 Uiso 1 1 calc R
C20 C 0.83387(19) -0.1182(4) 0.79430(13) 0.0202(9) Uani 1 1 d .
C21 C 0.84116(19) -0.1592(4) 0.75091(13) 0.0190(9) Uani 1 1 d .
C22 C 0.77965(19) -0.2130(4) 0.73118(14) 0.0206(9) Uani 1 1 d .
H22 H 0.7705 -0.2455 0.7026 0.025 Uiso 1 1 calc R
C23 C 0.66496(19) -0.2617(4) 0.75392(14) 0.0215(9) Uani 1 1 d .
C24 C 0.6200(2) -0.1617(4) 0.72823(15) 0.0263(10) Uani 1 1 d .
H24A H 0.6228 -0.0842 0.7449 0.040 Uiso 1 1 calc R
H24B H 0.5755 -0.1918 0.7234 0.040 Uiso 1 1 calc R
H24C H 0.6336 -0.1465 0.7002 0.040 Uiso 1 1 calc R
C25 C 0.6608(2) -0.3832(4) 0.72663(17) 0.0339(11) Uani 1 1 d .
H25A H 0.6762 -0.3669 0.6993 0.051 Uiso 1 1 calc R
H25B H 0.6160 -0.4118 0.7206 0.051 Uiso 1 1 calc R
H25C H 0.6877 -0.4475 0.7429 0.051 Uiso 1 1 calc R
C26 C 0.6423(2) -0.2881(5) 0.79785(15) 0.0352(12) Uani 1 1 d .
H26A H 0.6729 -0.3445 0.8152 0.053 Uiso 1 1 calc R
H26B H 0.5996 -0.3266 0.7925 0.053 Uiso 1 1 calc R
H26C H 0.6403 -0.2098 0.8136 0.053 Uiso 1 1 calc R
C27 C 0.8815(2) -0.0865(4) 0.83725(14) 0.0255(10) Uani 1 1 d .
C28 C 0.8491(2) 0.0041(5) 0.86654(15) 0.0327(11) Uani 1 1 d .
H28A H 0.8802 0.0257 0.8924 0.049 Uiso 1 1 calc R
H28B H 0.8117 -0.0366 0.8753 0.049 Uiso 1 1 calc R
H28C H 0.8353 0.0799 0.8503 0.049 Uiso 1 1 calc R
C29 C 0.8950(2) -0.2137(5) 0.86273(15) 0.0344(11) Uani 1 1 d .
H29A H 0.9150 -0.2727 0.8451 0.052 Uiso 1 1 calc R
H29B H 0.8542 -0.2483 0.8686 0.052 Uiso 1 1 calc R
H29C H 0.9239 -0.1990 0.8902 0.052 Uiso 1 1 calc R
C30 C 0.9480(2) -0.0280(5) 0.83282(16) 0.0330(11) Uani 1 1 d .
H30A H 0.9412 0.0530 0.8185 0.050 Uiso 1 1 calc R
H30B H 0.9708 -0.0831 0.8155 0.050 Uiso 1 1 calc R
H30C H 0.9738 -0.0173 0.8617 0.050 Uiso 1 1 calc R
C31 C 0.9022(2) -0.1738(4) 0.72755(14) 0.0240(9) Uani 1 1 d .
C32 C 0.8808(2) -0.2231(4) 0.67997(15) 0.0306(11) Uani 1 1 d .
H32A H 0.9188 -0.2325 0.6659 0.046 Uiso 1 1 calc R
H32B H 0.8509 -0.1638 0.6636 0.046 Uiso 1 1 calc R
H32C H 0.8595 -0.3038 0.6808 0.046 Uiso 1 1 calc R
C33 C 0.9394(2) -0.0500(4) 0.72281(15) 0.0278(10) Uani 1 1 d .
H33A H 0.9529 -0.0129 0.7515 0.042 Uiso 1 1 calc R
H33B H 0.9112 0.0080 0.7044 0.042 Uiso 1 1 calc R
H33C H 0.9775 -0.0677 0.7096 0.042 Uiso 1 1 calc R
C34 C 0.9478(2) -0.2750(4) 0.75172(16) 0.0320(11) Uani 1 1 d .
H34A H 0.9819 -0.2940 0.7350 0.048 Uiso 1 1 calc R
H34B H 0.9230 -0.3505 0.7549 0.048 Uiso 1 1 calc R
H34C H 0.9670 -0.2440 0.7804 0.048 Uiso 1 1 calc R
C35 C 0.87811(18) -0.1870(4) 0.52050(13) 0.0177(8) Uani 1 1 d .
C36 C 0.85188(18) -0.1308(4) 0.48004(13) 0.0200(9) Uani 1 1 d .
H36 H 0.8369 -0.1752 0.4541 0.024 Uiso 1 1 calc R
C37 C 0.85133(19) 0.0045(4) 0.48422(13) 0.0202(9) Uani 1 1 d .
C38 C 0.87860(18) 0.0320(4) 0.52973(13) 0.0189(9) Uani 1 1 d .
C39 C 0.89254(18) -0.0866(4) 0.55100(13) 0.0180(8) Uani 1 1 d .
H39 H 0.9089 -0.0968 0.5809 0.022 Uiso 1 1 calc R
C40 C 0.88588(19) -0.3267(4) 0.53207(13) 0.0206(9) Uani 1 1 d .
C41 C 0.8812(2) -0.4086(4) 0.49032(14) 0.0264(10) Uani 1 1 d .
H41A H 0.8388 -0.3970 0.4723 0.040 Uiso 1 1 calc R
H41B H 0.8868 -0.4963 0.4986 0.040 Uiso 1 1 calc R
H41C H 0.9149 -0.3838 0.4739 0.040 Uiso 1 1 calc R
C42 C 0.9522(2) -0.3528(4) 0.56122(14) 0.0262(10) Uani 1 1 d .
H42A H 0.9871 -0.3284 0.5457 0.039 Uiso 1 1 calc R
H42B H 0.9558 -0.4417 0.5681 0.039 Uiso 1 1 calc R
H42C H 0.9554 -0.3048 0.5881 0.039 Uiso 1 1 calc R
C43 C 0.8309(2) -0.3636(4) 0.55786(14) 0.0249(10) Uani 1 1 d .
H43A H 0.8348 -0.3139 0.5844 0.037 Uiso 1 1 calc R
H43B H 0.8345 -0.4520 0.5654 0.037 Uiso 1 1 calc R
H43C H 0.7889 -0.3478 0.5399 0.037 Uiso 1 1 calc R
C44 C 0.8383(2) 0.0838(4) 0.44119(13) 0.0220(9) Uani 1 1 d .
C45 C 0.9012(2) 0.0762(4) 0.41970(15) 0.0302(11) Uani 1 1 d .
H45A H 0.8949 0.1250 0.3929 0.045 Uiso 1 1 calc R
H45B H 0.9097 -0.0107 0.4131 0.045 Uiso 1 1 calc R
H45C H 0.9379 0.1095 0.4398 0.045 Uiso 1 1 calc R
C46 C 0.7816(2) 0.0241(4) 0.40849(13) 0.0266(10) Uani 1 1 d .
H46A H 0.7425 0.0222 0.4217 0.040 Uiso 1 1 calc R
H46B H 0.7932 -0.0609 0.4015 0.040 Uiso 1 1 calc R
H46C H 0.7736 0.0738 0.3819 0.040 Uiso 1 1 calc R
C47 C 0.8201(2) 0.2234(4) 0.44509(15) 0.0294(10) Uani 1 1 d .
H47A H 0.7802 0.2296 0.4573 0.044 Uiso 1 1 calc R
H47B H 0.8138 0.2620 0.4163 0.044 Uiso 1 1 calc R
H47C H 0.8549 0.2664 0.4641 0.044 Uiso 1 1 calc R
C48 C 0.90141(19) 0.1555(4) 0.55476(14) 0.0222(9) Uani 1 1 d .
C49 C 0.9564(2) 0.2164(4) 0.53392(15) 0.0281(10) Uani 1 1 d .
H49A H 0.9396 0.2403 0.5040 0.042 Uiso 1 1 calc R
H49B H 0.9916 0.1566 0.5342 0.042 Uiso 1 1 calc R
H49C H 0.9726 0.2903 0.5506 0.042 Uiso 1 1 calc R
C50 C 0.8462(2) 0.2524(4) 0.55710(14) 0.0261(10) Uani 1 1 d .
H50A H 0.8645 0.3272 0.5723 0.039 Uiso 1 1 calc R
H50B H 0.8142 0.2158 0.5728 0.039 Uiso 1 1 calc R
H50C H 0.8256 0.2746 0.5277 0.039 Uiso 1 1 calc R
C51 C 0.9309(2) 0.1268(4) 0.60318(14) 0.0264(10) Uani 1 1 d .
H51A H 0.9684 0.0723 0.6041 0.040 Uiso 1 1 calc R
H51B H 0.8985 0.0856 0.6174 0.040 Uiso 1 1 calc R
H51C H 0.9442 0.2048 0.6183 0.040 Uiso 1 1 calc R
C52 C 0.62709(18) -0.0279(4) 0.50249(13) 0.0195(9) Uani 1 1 d .
C53 C 0.62360(18) -0.1002(4) 0.54057(13) 0.0193(9) Uani 1 1 d .
H53 H 0.6156 -0.0672 0.5673 0.023 Uiso 1 1 calc R
C54 C 0.63392(18) -0.2307(4) 0.53247(13) 0.0192(9) Uani 1 1 d .
C55 C 0.64770(19) -0.2390(4) 0.48790(13) 0.0191(9) Uani 1 1 d .
C56 C 0.64331(18) -0.1134(4) 0.47078(13) 0.0190(9) Uani 1 1 d .
H56 H 0.6502 -0.0909 0.4426 0.023 Uiso 1 1 calc R
C57 C 0.61801(19) 0.1156(4) 0.49797(14) 0.0222(9) Uani 1 1 d .
C58 C 0.6000(2) 0.1538(4) 0.44953(14) 0.0296(10) Uani 1 1 d .
H58A H 0.5925 0.2437 0.4475 0.044 Uiso 1 1 calc R
H58B H 0.5608 0.1099 0.4364 0.044 Uiso 1 1 calc R
H58C H 0.6353 0.1318 0.4342 0.044 Uiso 1 1 calc R
C59 C 0.6822(2) 0.1795(4) 0.51836(16) 0.0324(11) Uani 1 1 d .
H59A H 0.6922 0.1588 0.5492 0.049 Uiso 1 1 calc R
H59B H 0.6778 0.2698 0.5150 0.049 Uiso 1 1 calc R
H59C H 0.7170 0.1502 0.5037 0.049 Uiso 1 1 calc R
C60 C 0.5626(2) 0.1588(4) 0.52277(16) 0.0336(11) Uani 1 1 d .
H60A H 0.5725 0.1320 0.5531 0.050 Uiso 1 1 calc R
H60B H 0.5217 0.1217 0.5091 0.050 Uiso 1 1 calc R
H60C H 0.5590 0.2496 0.5216 0.050 Uiso 1 1 calc R
C61 C 0.6210(2) -0.3317(4) 0.56661(14) 0.0232(9) Uani 1 1 d .
C62 C 0.6818(2) -0.4120(4) 0.58503(15) 0.0298(11) Uani 1 1 d .
H62A H 0.6700 -0.4739 0.6053 0.045 Uiso 1 1 calc R
H62B H 0.7156 -0.3578 0.6001 0.045 Uiso 1 1 calc R
H62C H 0.6975 -0.4543 0.5611 0.045 Uiso 1 1 calc R
C63 C 0.5632(2) -0.4174(4) 0.54733(15) 0.0288(10) Uani 1 1 d .
H63A H 0.5742 -0.4638 0.5226 0.043 Uiso 1 1 calc R
H63B H 0.5250 -0.3662 0.5377 0.043 Uiso 1 1 calc R
H63C H 0.5542 -0.4758 0.5696 0.043 Uiso 1 1 calc R
C64 C 0.6001(2) -0.2653(4) 0.60705(14) 0.0299(10) Uani 1 1 d .
H64A H 0.5602 -0.2187 0.5977 0.045 Uiso 1 1 calc R
H64B H 0.6341 -0.2080 0.6200 0.045 Uiso 1 1 calc R
H64C H 0.5930 -0.3278 0.6285 0.045 Uiso 1 1 calc R
C65 C 0.6497(2) -0.3488(4) 0.45473(14) 0.0224(9) Uani 1 1 d .
C66 C 0.6765(2) -0.4760(4) 0.47403(15) 0.0283(10) Uani 1 1 d .
H66A H 0.6770 -0.5359 0.4505 0.042 Uiso 1 1 calc R
H66B H 0.6490 -0.5073 0.4940 0.042 Uiso 1 1 calc R
H66C H 0.7205 -0.4645 0.4897 0.042 Uiso 1 1 calc R
C67 C 0.5788(2) -0.3681(4) 0.42997(15) 0.0303(11) Uani 1 1 d .
H67A H 0.5784 -0.4348 0.4086 0.045 Uiso 1 1 calc R
H67B H 0.5634 -0.2909 0.4152 0.045 Uiso 1 1 calc R
H67C H 0.5507 -0.3907 0.4507 0.045 Uiso 1 1 calc R
C68 C 0.6924(2) -0.3121(4) 0.41994(14) 0.0260(10) Uani 1 1 d .
H68A H 0.7361 -0.2920 0.4345 0.039 Uiso 1 1 calc R
H68B H 0.6736 -0.2396 0.4036 0.039 Uiso 1 1 calc R
H68C H 0.6942 -0.3820 0.4001 0.039 Uiso 1 1 calc R
O1 O 0.80145(14) 0.0841(3) 0.67322(9) 0.0269(7) Uani 1 1 d .
O2 O 0.69272(14) 0.0029(3) 0.65722(9) 0.0256(7) Uani 1 1 d .
O3 O 0.76666(14) -0.0306(3) 0.60446(10) 0.0306(7) Uani 1 1 d .
S1 S 0.74408(5) 0.06981(11) 0.63504(4) 0.0247(2) Uani 1 1 d .
Ce1 Ce 0.743384(11) 0.03919(2) 0.733652(7) 0.01708(7) Uani 1 1 d .
Ce2 Ce 0.756555(11) -0.09700(2) 0.533437(7) 0.01747(7) Uani 1 1 d .

loop_
_atom_site_aniso_label
_atom_site_aniso_U_11
_atom_site_aniso_U_22
_atom_site_aniso_U_33
_atom_site_aniso_U_23
_atom_site_aniso_U_13
_atom_site_aniso_U_12
C1 0.022(2) 0.013(2) 0.029(2) 0.0015(17) 0.0035(17) 0.0012(17)
C2 0.023(2) 0.018(2) 0.023(2) -0.0018(17) 0.0010(17) 0.0011(17)
C3 0.019(2) 0.015(2) 0.028(2) -0.0006(17) 0.0026(17) 0.0017(17)
C4 0.020(2) 0.014(2) 0.026(2) 0.0043(17) 0.0017(17) 0.0023(17)
C5 0.025(2) 0.014(2) 0.029(3) 0.0027(17) 0.0110(18) 0.0003(17)
C6 0.020(2) 0.021(2) 0.037(3) 0.0054(19) 0.0089(18) -0.0028(18)
C7 0.029(3) 0.032(3) 0.034(3) -0.001(2) 0.0028(19) -0.010(2)
C8 0.030(3) 0.032(3) 0.079(4) 0.006(3) 0.012(3) 0.003(2)
C9 0.039(3) 0.041(3) 0.042(3) -0.014(2) 0.020(2) -0.021(2)
C10 0.021(2) 0.019(2) 0.027(2) 0.0004(17) 0.0078(17) 0.0022(17)
C11 0.026(2) 0.029(3) 0.032(3) -0.004(2) 0.0084(19) 0.001(2)
C12 0.039(3) 0.035(3) 0.031(3) 0.001(2) 0.012(2) 0.004(2)
C13 0.028(2) 0.024(2) 0.035(3) -0.0008(19) 0.0148(19) -0.0019(19)
C14 0.017(2) 0.024(2) 0.025(2) 0.0040(18) 0.0030(16) 0.0045(18)
C15 0.021(2) 0.023(2) 0.042(3) 0.003(2) 0.0014(19) 0.0019(19)
C16 0.025(2) 0.037(3) 0.026(3) 0.007(2) -0.0010(18) -0.001(2)
C17 0.022(2) 0.024(2) 0.027(3) 0.0026(18) -0.0005(17) 0.0017(18)
C18 0.020(2) 0.014(2) 0.025(2) 0.0064(16) 0.0032(16) 0.0041(16)
C19 0.024(2) 0.015(2) 0.022(2) 0.0000(17) 0.0044(17) 0.0019(17)
C20 0.019(2) 0.018(2) 0.021(2) 0.0026(17) -0.0035(16) 0.0010(17)
C21 0.019(2) 0.014(2) 0.024(2) 0.0031(16) 0.0013(16) 0.0000(16)
C22 0.026(2) 0.011(2) 0.024(2) -0.0006(16) 0.0042(17) 0.0000(17)
C23 0.017(2) 0.017(2) 0.030(3) 0.0018(18) 0.0022(17) -0.0031(17)
C24 0.019(2) 0.026(2) 0.035(3) 0.003(2) 0.0051(18) -0.0030(18)
C25 0.024(2) 0.023(3) 0.053(3) -0.009(2) 0.001(2) -0.006(2)
C26 0.023(2) 0.046(3) 0.037(3) 0.013(2) 0.007(2) -0.005(2)
C27 0.022(2) 0.028(2) 0.024(2) -0.0001(19) -0.0030(17) -0.0008(19)
C28 0.039(3) 0.033(3) 0.023(3) -0.005(2) -0.0040(19) -0.001(2)
C29 0.031(3) 0.040(3) 0.030(3) 0.003(2) -0.004(2) 0.004(2)
C30 0.024(2) 0.035(3) 0.037(3) -0.004(2) -0.0046(19) -0.004(2)
C31 0.021(2) 0.021(2) 0.032(3) 0.0004(18) 0.0077(18) 0.0000(18)
C32 0.030(3) 0.031(3) 0.035(3) -0.003(2) 0.016(2) 0.000(2)
C33 0.021(2) 0.021(2) 0.042(3) 0.005(2) 0.0059(19) 0.0029(18)
C34 0.023(2) 0.028(3) 0.047(3) 0.008(2) 0.012(2) 0.003(2)
C35 0.0122(19) 0.020(2) 0.020(2) 0.0004(17) 0.0009(15) -0.0001(16)
C36 0.016(2) 0.026(2) 0.019(2) -0.0028(17) 0.0032(16) -0.0046(17)
C37 0.018(2) 0.022(2) 0.021(2) 0.0021(17) 0.0011(16) 0.0012(17)
C38 0.017(2) 0.019(2) 0.022(2) 0.0021(17) 0.0060(16) -0.0024(17)
C39 0.016(2) 0.021(2) 0.016(2) 0.0022(16) -0.0003(15) -0.0016(17)
C40 0.023(2) 0.019(2) 0.020(2) 0.0007(17) 0.0022(16) -0.0023(17)
C41 0.031(2) 0.020(2) 0.027(3) -0.0022(18) 0.0024(18) 0.0004(19)
C42 0.030(2) 0.020(2) 0.028(3) 0.0018(18) 0.0030(18) 0.0030(19)
C43 0.026(2) 0.020(2) 0.030(3) 0.0025(18) 0.0062(18) 0.0014(18)
C44 0.021(2) 0.024(2) 0.021(2) 0.0052(17) 0.0037(17) -0.0032(18)
C45 0.028(2) 0.036(3) 0.027(3) 0.007(2) 0.0065(19) -0.005(2)
C46 0.026(2) 0.032(3) 0.021(2) 0.0078(19) 0.0008(17) -0.001(2)
C47 0.037(3) 0.027(3) 0.025(3) 0.0067(19) 0.0042(19) 0.001(2)
C48 0.021(2) 0.020(2) 0.026(2) 0.0008(18) 0.0035(17) -0.0061(18)
C49 0.023(2) 0.026(3) 0.035(3) -0.0002(19) 0.0036(19) -0.0107(19)
C50 0.025(2) 0.023(2) 0.030(3) -0.0008(19) 0.0036(18) -0.0044(19)
C51 0.025(2) 0.028(3) 0.026(3) -0.0038(19) 0.0026(18) -0.0043(19)
C52 0.013(2) 0.022(2) 0.022(2) 0.0017(17) -0.0010(15) -0.0020(17)
C53 0.019(2) 0.021(2) 0.018(2) -0.0012(17) 0.0028(16) -0.0018(17)
C54 0.016(2) 0.020(2) 0.021(2) 0.0024(17) 0.0012(16) -0.0019(17)
C55 0.018(2) 0.016(2) 0.023(2) 0.0008(17) 0.0029(16) -0.0008(17)
C56 0.017(2) 0.025(2) 0.015(2) 0.0027(17) 0.0010(15) -0.0019(17)
C57 0.019(2) 0.022(2) 0.025(2) 0.0020(18) 0.0001(16) 0.0034(17)
C58 0.036(3) 0.025(3) 0.027(3) 0.0052(19) 0.0018(19) 0.006(2)
C59 0.030(3) 0.021(2) 0.043(3) 0.009(2) -0.004(2) -0.005(2)
C60 0.038(3) 0.025(3) 0.039(3) 0.000(2) 0.010(2) 0.008(2)
C61 0.025(2) 0.020(2) 0.024(2) 0.0041(18) 0.0041(17) -0.0056(18)
C62 0.028(2) 0.032(3) 0.029(3) 0.017(2) 0.0036(19) -0.002(2)
C63 0.026(2) 0.028(3) 0.032(3) 0.001(2) 0.0040(19) -0.008(2)
C64 0.035(3) 0.033(3) 0.023(3) 0.005(2) 0.0073(19) -0.009(2)
C65 0.022(2) 0.020(2) 0.024(2) -0.0042(17) 0.0019(17) -0.0051(18)
C66 0.031(3) 0.025(3) 0.029(3) -0.0034(19) 0.0046(19) 0.000(2)
C67 0.029(3) 0.031(3) 0.029(3) -0.008(2) -0.0025(19) -0.003(2)
C68 0.029(2) 0.024(2) 0.025(2) -0.0069(18) 0.0043(18) -0.0034(19)
O1 0.0231(16) 0.0309(18) 0.0267(17) -0.0032(13) 0.0043(12) -0.0044(13)
O2 0.0270(16) 0.0267(17) 0.0235(17) -0.0012(13) 0.0055(12) -0.0041(13)
O3 0.0254(17) 0.0335(19) 0.0346(19) -0.0051(14) 0.0095(13) 0.0005(14)
S1 0.0236(6) 0.0278(6) 0.0234(6) 0.0003(4) 0.0059(4) 0.0009(5)
Ce1 0.01593(12) 0.01570(13) 0.01951(13) 0.00006(9) 0.00266(8) 0.00069(9)
Ce2 0.01647(12) 0.01705(13) 0.01852(13) 0.00053(9) 0.00184(8) -0.00164(9)

loop_
_atom_type_symbol
_atom_type_description
_atom_type_scat_dispersion_real
_atom_type_scat_dispersion_imag
_atom_type_scat_source
C C 0.0033 0.0016 'International Tables Vol C Tables 4.2.6.8 and 6.1.1.4'
H H 0.0000 0.0000 'International Tables Vol C Tables 4.2.6.8 and 6.1.1.4'
O O 0.0106 0.0060 'International Tables Vol C Tables 4.2.6.8 and 6.1.1.4'
S S 0.1246 0.1234 'International Tables Vol C Tables 4.2.6.8 and 6.1.1.4'
Ce Ce -0.2486 2.6331 'International Tables Vol C Tables 4.2.6.8 and 6.1.1.4'

loop_
_geom_angle_atom_site_label_1
_geom_angle_atom_site_label_2
_geom_angle_atom_site_label_3
_geom_angle
C5 C1 C2 106.1(4)
C5 C1 C6 128.0(4)
C2 C1 C6 125.8(4)
C5 C1 Ce1 76.4(2)
C2 C1 Ce1 76.4(2)
C6 C1 Ce1 115.2(3)
C1 C2 C3 110.3(4)
C1 C2 Ce1 74.6(2)
C3 C2 Ce1 79.9(2)
C2 C3 C4 106.8(3)
C2 C3 C10 117.4(4)
C4 C3 C10 133.7(4)
C2 C3 Ce1 71.3(2)
C4 C3 Ce1 75.6(2)
C10 C3 Ce1 130.2(3)
C5 C4 C3 105.7(4)
C5 C4 C14 120.2(4)
C3 C4 C14 133.4(3)
C5 C4 Ce1 71.3(2)
C3 C4 Ce1 75.9(2)
C14 C4 Ce1 124.4(3)
C1 C5 C4 111.1(4)
C1 C5 Ce1 74.7(2)
C4 C5 Ce1 79.8(2)
C8 C6 C1 108.9(4)
C8 C6 C9 110.2(4)
C1 C6 C9 111.5(4)
C8 C6 C7 108.1(4)
C1 C6 C7 109.1(3)
C9 C6 C7 109.0(4)
C13 C10 C3 117.0(3)
C13 C10 C12 105.7(3)
C3 C10 C12 110.5(3)
C13 C10 C11 108.4(3)
C3 C10 C11 107.7(3)
C12 C10 C11 107.1(4)
C16 C14 C15 105.5(3)
C16 C14 C17 106.2(3)
C15 C14 C17 110.0(3)
C16 C14 C4 110.1(3)
C15 C14 C4 110.4(3)
C17 C14 C4 114.2(3)
C19 C18 C22 105.9(3)
C19 C18 C23 127.0(4)
C22 C18 C23 127.1(4)
C19 C18 Ce1 76.7(2)
C22 C18 Ce1 75.1(2)
C23 C18 Ce1 113.7(2)
C18 C19 C20 110.5(3)
C18 C19 Ce1 74.1(2)
C20 C19 Ce1 80.2(2)
C19 C20 C21 106.3(3)
C19 C20 C27 116.1(4)
C21 C20 C27 135.1(4)
C19 C20 Ce1 71.0(2)
C21 C20 Ce1 74.6(2)
C27 C20 Ce1 132.0(3)
C22 C21 C20 106.9(3)
C22 C21 C31 119.7(4)
C20 C21 C31 132.6(4)
C22 C21 Ce1 70.5(2)
C20 C21 Ce1 76.9(2)
C31 C21 Ce1 125.4(3)
C18 C22 C21 110.3(4)
C18 C22 Ce1 75.5(2)
C21 C22 Ce1 80.4(2)
C26 C23 C25 109.6(4)
C26 C23 C18 111.0(3)
C25 C23 C18 110.3(3)
C26 C23 C24 109.4(3)
C25 C23 C24 108.8(4)
C18 C23 C24 107.7(3)
C30 C27 C28 106.6(4)
C30 C27 C20 117.7(4)
C28 C27 C20 110.9(3)
C30 C27 C29 107.7(4)
C28 C27 C29 107.5(4)
C20 C27 C29 106.1(3)
C34 C31 C33 111.2(3)
C34 C31 C32 106.2(4)
C33 C31 C32 105.4(3)
C34 C31 C21 109.0(3)
C33 C31 C21 114.6(3)
C32 C31 C21 110.1(3)
C36 C35 C39 106.2(4)
C36 C35 C40 128.9(4)
C39 C35 C40 124.8(4)
C36 C35 Ce2 75.9(2)
C39 C35 Ce2 75.2(2)
C40 C35 Ce2 111.2(2)
C35 C36 C37 110.4(4)
C35 C36 Ce2 74.9(2)
C37 C36 Ce2 78.6(2)
C36 C37 C38 106.2(3)
C36 C37 C44 117.7(4)
C38 C37 C44 134.4(4)
C36 C37 Ce2 72.1(2)
C38 C37 Ce2 75.9(2)
C44 C37 Ce2 127.8(2)
C39 C38 C37 106.5(3)
C39 C38 C48 119.5(3)
C37 C38 C48 133.4(4)
C39 C38 Ce2 71.2(2)
C37 C38 Ce2 75.0(2)
C48 C38 Ce2 125.0(2)
C35 C39 C38 110.6(3)
C35 C39 Ce2 75.3(2)
C38 C39 Ce2 79.9(2)
C35 C40 C42 111.1(3)
C35 C40 C41 111.2(3)
C42 C40 C41 108.2(3)
C35 C40 C43 107.9(3)
C42 C40 C43 108.6(3)
C41 C40 C43 109.7(3)
C47 C44 C46 105.9(3)
C47 C44 C37 117.6(3)
C46 C44 C37 109.8(3)
C47 C44 C45 108.5(3)
C46 C44 C45 107.5(3)
C37 C44 C45 107.2(3)
C49 C48 C51 106.5(3)
C49 C48 C50 110.3(3)
C51 C48 C50 105.2(3)
C49 C48 C38 109.3(3)
C51 C48 C38 110.7(3)
C50 C48 C38 114.6(3)
C56 C52 C53 106.1(4)
C56 C52 C57 127.7(4)
C53 C52 C57 126.1(4)
C56 C52 Ce2 75.1(2)
C53 C52 Ce2 75.7(2)
C57 C52 Ce2 112.8(2)
C52 C53 C54 110.5(4)
C52 C53 Ce2 75.0(2)
C54 C53 Ce2 79.6(2)
C53 C54 C55 106.4(3)
C53 C54 C61 120.0(3)
C55 C54 C61 133.0(4)
C53 C54 Ce2 71.5(2)
C55 C54 Ce2 74.3(2)
C61 C54 Ce2 125.3(3)
C56 C55 C54 106.4(3)
C56 C55 C65 117.5(3)
C54 C55 C65 134.3(4)
C56 C55 Ce2 71.9(2)
C54 C55 Ce2 76.6(2)
C65 C55 Ce2 127.4(2)
C52 C56 C55 110.4(3)
C52 C56 Ce2 75.6(2)
C55 C56 Ce2 78.9(2)
C59 C57 C58 109.7(4)
C59 C57 C52 108.4(3)
C58 C57 C52 110.9(3)
C59 C57 C60 109.4(4)
C58 C57 C60 108.8(3)
C52 C57 C60 109.7(3)
C63 C61 C62 110.6(4)
C63 C61 C54 110.8(3)
C62 C61 C54 113.9(3)
C63 C61 C64 105.9(3)
C62 C61 C64 105.9(3)
C54 C61 C64 109.5(3)
C66 C65 C68 106.0(3)
C66 C65 C67 109.1(3)
C68 C65 C67 107.2(3)
C66 C65 C55 116.7(3)
C68 C65 C55 110.4(3)
C67 C65 C55 107.2(3)
S1 O1 Ce1 98.56(14)
S1 O2 Ce1 97.94(14)
S1 O3 Ce2 144.20(19)
O2 S1 O1 102.19(16)
O2 S1 O3 104.93(17)
O1 S1 O3 105.10(17)
O2 S1 Ce1 52.33(11)
O1 S1 Ce1 51.69(11)
O3 S1 Ce1 125.83(13)
O1 Ce1 O2 58.65(9)
O1 Ce1 C22 89.77(11)
O2 Ce1 C22 84.11(11)
O1 Ce1 C18 118.92(11)
O2 Ce1 C18 96.08(11)
C22 Ce1 C18 29.46(11)
O1 Ce1 C1 84.77(11)
O2 Ce1 C1 109.63(11)
C22 Ce1 C1 159.26(12)
C18 Ce1 C1 152.10(12)
O1 Ce1 C19 129.44(11)
O2 Ce1 C19 125.31(11)
C22 Ce1 C19 47.60(12)
C18 Ce1 C19 29.26(11)
C1 Ce1 C19 124.35(12)
O1 Ce1 C5 78.23(11)
O2 Ce1 C5 82.45(11)
C22 Ce1 C5 165.33(12)
C18 Ce1 C5 159.01(11)
C1 Ce1 C5 28.94(12)
C19 Ce1 C5 147.00(12)
O1 Ce1 C2 113.65(11)
O2 Ce1 C2 126.69(11)
C22 Ce1 C2 147.63(12)
C18 Ce1 C2 124.48(12)
C1 Ce1 C2 29.03(11)
C19 Ce1 C2 100.51(12)
C5 Ce1 C2 46.96(12)
O1 Ce1 C21 82.07(10)
O2 Ce1 C21 103.73(11)
C22 Ce1 C21 29.14(11)
C18 Ce1 C21 48.47(11)
C1 Ce1 C21 130.12(12)
C19 Ce1 C21 47.37(11)
C5 Ce1 C21 152.22(11)
C2 Ce1 C21 128.57(12)
O1 Ce1 C4 101.75(11)
O2 Ce1 C4 80.76(11)
C22 Ce1 C4 152.31(12)
C18 Ce1 C4 130.15(11)
C1 Ce1 C4 48.23(11)
C19 Ce1 C4 128.71(11)
C5 Ce1 C4 28.87(11)
C2 Ce1 C4 47.37(12)
C21 Ce1 C4 175.27(11)
O1 Ce1 C3 125.21(11)
O2 Ce1 C3 106.91(11)
C22 Ce1 C3 144.32(11)
C18 Ce1 C3 114.88(11)
C1 Ce1 C3 48.02(11)
C19 Ce1 C3 102.81(11)
C5 Ce1 C3 46.99(11)
C2 Ce1 C3 28.85(11)
C21 Ce1 C3 146.78(11)
C4 Ce1 C3 28.50(11)
O1 Ce1 C20 104.69(11)
O2 Ce1 C20 130.59(11)
C22 Ce1 C20 47.54(12)
C18 Ce1 C20 48.29(11)
C1 Ce1 C20 114.81(12)
C19 Ce1 C20 28.83(11)
C5 Ce1 C20 143.75(12)
C2 Ce1 C20 102.72(12)
C21 Ce1 C20 28.49(11)
C4 Ce1 C20 146.78(11)
C3 Ce1 C20 118.38(11)
O3 Ce2 C39 82.69(11)
O3 Ce2 C35 107.64(11)
C39 Ce2 C35 29.50(11)
O3 Ce2 C56 128.17(11)
C39 Ce2 C56 147.86(11)
C35 Ce2 C56 123.91(11)
O3 Ce2 C52 100.18(11)
C39 Ce2 C52 160.22(12)
C35 Ce2 C52 151.92(11)
C56 Ce2 C52 29.36(11)
O3 Ce2 C36 130.14(11)
C39 Ce2 C36 47.74(12)
C35 Ce2 C36 29.19(11)
C56 Ce2 C36 100.41(12)
C52 Ce2 C36 124.45(12)
O3 Ce2 C53 82.08(11)
C39 Ce2 C53 164.42(12)
C35 Ce2 C53 158.90(12)
C56 Ce2 C53 47.71(11)
C52 Ce2 C53 29.27(11)
C36 Ce2 C53 147.71(12)
O3 Ce2 C55 124.76(11)
C39 Ce2 C55 143.42(11)
C35 Ce2 C55 114.00(11)
C56 Ce2 C55 29.16(11)
C52 Ce2 C55 48.61(12)
C36 Ce2 C55 102.70(11)
C53 Ce2 C55 47.90(11)
O3 Ce2 C37 115.44(11)
C39 Ce2 C37 47.96(11)
C35 Ce2 C37 48.67(11)
C56 Ce2 C37 103.19(11)
C52 Ce2 C37 115.04(11)
C36 Ce2 C37 29.30(12)
C53 Ce2 C37 144.25(11)
C55 Ce2 C37 119.11(11)
O3 Ce2 C38 87.21(11)
C39 Ce2 C38 28.96(11)
C35 Ce2 C38 48.53(11)
C56 Ce2 C38 130.04(11)
C52 Ce2 C38 131.27(12)
C36 Ce2 C38 47.88(11)
C53 Ce2 C38 152.47(12)
C55 Ce2 C38 147.96(11)
C37 Ce2 C38 29.10(11)
O3 Ce2 C54 95.77(11)
C39 Ce2 C54 151.35(11)
C35 Ce2 C54 130.01(12)
C56 Ce2 C54 47.75(11)
C52 Ce2 C54 48.30(11)
C36 Ce2 C54 129.35(12)
C53 Ce2 C54 28.89(11)
C55 Ce2 C54 29.07(11)
C37 Ce2 C54 148.01(11)
C38 Ce2 C54 177.02(11)

loop_
_geom_bond_atom_site_label_1
_geom_bond_atom_site_label_2
_geom_bond_distance
C1 C5 1.397(6)
C1 C2 1.401(6)
C1 C6 1.522(6)
C1 Ce1 2.784(4)
C2 C3 1.430(6)
C2 Ce1 2.807(4)
C3 C4 1.436(6)
C3 C10 1.541(5)
C3 Ce1 2.918(4)
C4 C5 1.430(5)
C4 C14 1.553(5)
C4 Ce1 2.915(4)
C5 Ce1 2.805(4)
C6 C8 1.520(6)
C6 C9 1.532(6)
C6 C7 1.538(6)
C10 C13 1.530(6)
C10 C12 1.543(6)
C10 C11 1.553(6)
C14 C16 1.529(6)
C14 C15 1.534(6)
C14 C17 1.534(6)
C18 C19 1.408(6)
C18 C22 1.407(5)
C18 C23 1.525(5)
C18 Ce1 2.769(4)
C19 C20 1.429(5)
C19 Ce1 2.803(4)
C20 C21 1.431(6)
C20 C27 1.543(6)
C20 Ce1 2.921(4)
C21 C22 1.429(6)
C21 C31 1.556(5)
C21 Ce1 2.892(4)
C22 Ce1 2.765(4)
C23 C26 1.523(6)
C23 C25 1.524(6)
C23 C24 1.532(6)
C27 C30 1.530(6)
C27 C28 1.537(6)
C27 C29 1.554(6)
C31 C34 1.529(6)
C31 C33 1.533(6)
C31 C32 1.542(6)
C35 C36 1.399(5)
C35 C39 1.411(5)
C35 C40 1.517(6)
C35 Ce2 2.770(4)
C36 C37 1.432(6)
C36 Ce2 2.783(4)
C37 C38 1.444(6)
C37 C44 1.547(5)
C37 Ce2 2.868(4)
C38 C39 1.416(5)
C38 C48 1.544(6)
C38 Ce2 2.880(4)
C39 Ce2 2.769(4)
C40 C42 1.530(6)
C40 C41 1.534(6)
C40 C43 1.537(5)
C44 C47 1.528(6)
C44 C46 1.543(6)
C44 C45 1.552(5)
C48 C49 1.533(5)
C48 C51 1.538(6)
C48 C50 1.540(6)
C52 C56 1.406(6)
C52 C53 1.406(5)
C52 C57 1.526(6)
C52 Ce2 2.778(4)
C53 C54 1.420(6)
C53 Ce2 2.788(4)
C54 C55 1.444(6)
C54 C61 1.547(5)
C54 Ce2 2.891(4)
C55 C56 1.421(6)
C55 C65 1.546(6)
C55 Ce2 2.861(4)
C56 Ce2 2.772(4)
C57 C59 1.523(6)
C57 C58 1.524(6)
C57 C60 1.543(6)
C61 C63 1.532(6)
C61 C62 1.539(6)
C61 C64 1.547(6)
C65 C66 1.531(6)
C65 C68 1.542(5)
C65 C67 1.544(6)
O1 S1 1.527(3)
O1 Ce1 2.415(3)
O2 S1 1.524(3)
O2 Ce1 2.432(3)
O3 S1 1.537(3)
O3 Ce2 2.264(3)
S1 Ce1 3.0433(11)
